data_4510030
loop_
_publ_author_name
'Campos, Jes\'us'
'Hintermair, Ulrich'
'Brewster, Timothy P.'
'Takase, Michael K.'
'Crabtree, Robert H.'

_publ_section_title
;
 Catalyst Activation by Loss of Cyclopentadienyl Ligands in Hydrogen
 Transfer Catalysis with Cp*IrIIIComplexes
;
_journal_issue 3
_journal_name_full 'ACS Catalysis'
_journal_page_first 973
_journal_paper_doi 10.1021/cs401138f
_journal_volume 4
_journal_year 2014
_chemical_formula_sum 'C15 H21 B Cl F4 Ir N4'
_chemical_formula_weight 571.82
_chemical_name_systematic
; 
 ? 
;
_space_group_IT_number 4
_symmetry_cell_setting monoclinic
_symmetry_space_group_name_Hall 'P 2yb'
_symmetry_space_group_name_H-M 'P 1 21 1'
_atom_sites_solution_hydrogens geom
_atom_sites_solution_primary direct
_atom_sites_solution_secondary difmap
_audit_creation_method SHELXL-97
_cell_angle_alpha 90.00
_cell_angle_beta 102.256(7)
_cell_angle_gamma 90.00
_cell_formula_units_Z 2
_cell_length_a 8.4218(4)
_cell_length_b 10.3619(4)
_cell_length_c 10.7421(8)
_cell_measurement_reflns_used 17816
_cell_measurement_temperature 93(2)
_cell_measurement_theta_max 30.5
_cell_measurement_theta_min 3.2
_cell_volume 916.05(9)
_computing_cell_refinement 'CrystalClear-SM Expert 2.0 r12 (Rigaku, 2011)'
_computing_data_collection 'CrystalClear-SM Expert 2.0 r12 (Rigaku, 2011)'
_computing_data_reduction 'CrystalClear-SM Expert 2.0 r12 (Rigaku, 2011)'
_computing_publication_material 'SHELXL-97 (Sheldrick, 2008)'
_computing_structure_refinement 'SHELXL-97 (Sheldrick, 2008)'
_computing_structure_solution 'SHELXS-97 (Sheldrick, 2008)'
_diffrn_ambient_temperature 93(2)
_diffrn_detector_area_resol_mean 10
_diffrn_measured_fraction_theta_full 0.992
_diffrn_measured_fraction_theta_max 0.992
_diffrn_measurement_device_type 'Rigaku R-AXIS RAPID imaging plate'
_diffrn_measurement_method \w
_diffrn_radiation_monochromator graphite
_diffrn_radiation_source 'fine-focus sealed tube'
_diffrn_radiation_type MoK\a
_diffrn_radiation_wavelength 0.71075
_diffrn_reflns_av_R_equivalents 0.1067
_diffrn_reflns_av_sigmaI/netI 0.0825
_diffrn_reflns_limit_h_max 12
_diffrn_reflns_limit_h_min -12
_diffrn_reflns_limit_k_max 11
_diffrn_reflns_limit_k_min -14
_diffrn_reflns_limit_l_max 15
_diffrn_reflns_limit_l_min -15
_diffrn_reflns_number 24830
_diffrn_reflns_theta_full 30.51
_diffrn_reflns_theta_max 30.51
_diffrn_reflns_theta_min 3.16
_exptl_absorpt_coefficient_mu 7.479
_exptl_absorpt_correction_T_max 0.8068
_exptl_absorpt_correction_T_min 0.6226
_exptl_absorpt_correction_type multi-scan
_exptl_absorpt_process_details 'Jacobson, R. (1998) Private Communication'
_exptl_crystal_colour Yellow
_exptl_crystal_density_diffrn 2.073
_exptl_crystal_density_method 'not measured'
_exptl_crystal_description Block
_exptl_crystal_F_000 548
_exptl_crystal_size_max 0.07
_exptl_crystal_size_mid 0.07
_exptl_crystal_size_min 0.03
_refine_diff_density_max 2.017
_refine_diff_density_min -2.127
_refine_diff_density_rms 0.243
_refine_ls_abs_structure_details 'Flack H D (1983), Acta Cryst. A39, 876-881'
_refine_ls_abs_structure_Flack 0.006(14)
_refine_ls_extinction_method none
_refine_ls_goodness_of_fit_ref 1.062
_refine_ls_hydrogen_treatment constr
_refine_ls_matrix_type full
_refine_ls_number_parameters 239
_refine_ls_number_reflns 5230
_refine_ls_number_restraints 93
_refine_ls_restrained_S_all 1.055
_refine_ls_R_factor_all 0.0650
_refine_ls_R_factor_gt 0.0546
_refine_ls_shift/su_max 0.001
_refine_ls_shift/su_mean 0.000
_refine_ls_structure_factor_coef Fsqd
_refine_ls_weighting_details 'calc w=1/[\s^2^(Fo^2^)+(0.0289P)^2^+4.6949P] where P=(Fo^2^+2Fc^2^)/3'
_refine_ls_weighting_scheme calc
_refine_ls_wR_factor_gt 0.1016
_refine_ls_wR_factor_ref 0.1069
_reflns_number_gt 4590
_reflns_number_total 5230
_reflns_threshold_expression >2sigma(I)
_cod_data_source_file cs401138f_si_006.cif
_cod_data_source_block 9
_cod_original_sg_symbol_H-M P2(1)
_cod_database_code 4510030

loop_
_symmetry_equiv_pos_as_xyz
'x, y, z'
'-x, y+1/2, -z'

loop_
_atom_site_label
_atom_site_type_symbol
_atom_site_fract_x
_atom_site_fract_y
_atom_site_fract_z
_atom_site_U_iso_or_equiv
_atom_site_adp_type
_atom_site_occupancy
_atom_site_symmetry_multiplicity
_atom_site_calc_flag
_atom_site_refinement_flags
Cl1 Cl 0.3435(3) 0.0414(3) 0.1672(3) 0.0273(6) Uani 1 1 d U
Ir1 Ir 0.46627(3) 0.25100(6) 0.18394(3) 0.02144(9) Uani 1 1 d U
C1 C 0.2596(12) 0.3275(11) 0.0346(10) 0.036(2) Uani 1 1 d U
H1 H 0.1778 0.2754 -0.0160 0.043 Uiso 1 1 calc R
C2 C 0.4028(11) 0.3641(11) 0.0008(9) 0.0287(19) Uani 1 1 d U
H2 H 0.4361 0.3407 -0.0753 0.034 Uiso 1 1 calc R
C3 C 0.4908(13) 0.4424(10) 0.0996(11) 0.037(2) Uani 1 1 d U
H3 H 0.5934 0.4817 0.1026 0.045 Uiso 1 1 calc R
C4 C 0.3957(18) 0.4504(13) 0.1927(12) 0.039(3) Uani 1 1 d U
H4 H 0.4238 0.4974 0.2703 0.047 Uiso 1 1 calc R
C5 C 0.2527(12) 0.3780(12) 0.1526(11) 0.039(2) Uani 1 1 d U
H5 H 0.1681 0.3660 0.1977 0.047 Uiso 1 1 calc R
C6 C 0.5266(8) 0.2473(19) 0.3757(6) 0.0227(14) Uani 1 1 d U
N1 N 0.4285(9) 0.2150(7) 0.4569(7) 0.028(2) Uani 1 1 d U
C9 C 0.2559(13) 0.1807(14) 0.4211(11) 0.049(3) Uani 1 1 d U
H9A H 0.1906 0.2496 0.4477 0.074 Uiso 1 1 calc R
H9B H 0.2372 0.0999 0.4632 0.074 Uiso 1 1 calc R
H9C H 0.2245 0.1697 0.3285 0.074 Uiso 1 1 calc R
C7 C 0.5098(11) 0.2277(13) 0.5847(9) 0.030(3) Uani 1 1 d U
H7 H 0.4681 0.2109 0.6587 0.035 Uiso 1 1 calc R
C8 C 0.6606(11) 0.2691(14) 0.5793(8) 0.028(3) Uani 1 1 d U
H8 H 0.7458 0.2873 0.6505 0.033 Uiso 1 1 calc R
N2 N 0.6697(8) 0.2802(7) 0.4555(7) 0.021(2) Uani 1 1 d U
C10 C 0.8153(11) 0.3267(11) 0.4152(10) 0.034(2) Uani 1 1 d U
H10A H 0.8702 0.3912 0.4762 0.050 Uiso 1 1 calc R
H10B H 0.7840 0.3659 0.3305 0.050 Uiso 1 1 calc R
H10C H 0.8890 0.2541 0.4121 0.050 Uiso 1 1 calc R
C11 C 0.6786(10) 0.1534(9) 0.1791(9) 0.0200(16) Uani 1 1 d U
N3 N 0.7521(9) 0.0572(8) 0.2576(8) 0.0241(16) Uani 1 1 d U
C14 C 0.7006(12) -0.0057(9) 0.3642(10) 0.028(2) Uani 1 1 d U
H14A H 0.7505 0.0380 0.4438 0.042 Uiso 1 1 calc R
H14B H 0.7346 -0.0963 0.3686 0.042 Uiso 1 1 calc R
H14C H 0.5820 -0.0010 0.3516 0.042 Uiso 1 1 calc R
C12 C 0.8963(14) 0.0192(12) 0.2236(12) 0.032(2) Uani 1 1 d U
H12 H 0.9677 -0.0470 0.2627 0.038 Uiso 1 1 calc R
C13 C 0.9153(11) 0.0938(10) 0.1252(11) 0.032(2) Uani 1 1 d U
H13 H 1.0032 0.0914 0.0825 0.038 Uiso 1 1 calc R
N4 N 0.7825(9) 0.1738(8) 0.0989(8) 0.0259(16) Uani 1 1 d U
C15 C 0.7622(11) 0.261(2) -0.0076(9) 0.041(3) Uani 1 1 d U
H15A H 0.8524 0.2502 -0.0512 0.061 Uiso 1 1 calc R
H15B H 0.7610 0.3501 0.0229 0.061 Uiso 1 1 calc R
H15C H 0.6593 0.2424 -0.0671 0.061 Uiso 1 1 calc R
B1 B 0.9240(13) 0.6199(13) 0.2645(11) 0.030(3) Uani 1 1 d .
F1 F 1.0019(8) 0.7206(11) 0.2150(7) 0.071(4) Uani 1 1 d .
F2 F 0.7655(8) 0.6554(8) 0.2650(7) 0.056(2) Uani 1 1 d .
F3 F 1.0061(9) 0.5850(9) 0.3808(7) 0.068(3) Uani 1 1 d .
F4 F 0.9143(11) 0.5182(10) 0.1798(9) 0.070(3) Uani 1 1 d .

loop_
_atom_site_aniso_label
_atom_site_aniso_U_11
_atom_site_aniso_U_22
_atom_site_aniso_U_33
_atom_site_aniso_U_23
_atom_site_aniso_U_13
_atom_site_aniso_U_12
Cl1 0.0178(11) 0.0299(14) 0.0330(15) -0.0052(11) 0.0028(10) -0.0045(10)
Ir1 0.01360(12) 0.02907(18) 0.02087(14) 0.0002(3) 0.00190(9) 0.0013(3)
C1 0.023(4) 0.048(6) 0.030(4) 0.008(4) -0.009(3) -0.002(4)
C2 0.025(4) 0.039(6) 0.022(4) 0.011(3) 0.002(3) 0.008(4)
C3 0.026(4) 0.032(5) 0.051(6) 0.008(4) 0.002(4) -0.003(4)
C4 0.059(8) 0.029(4) 0.023(5) 0.004(4) -0.003(5) -0.001(5)
C5 0.024(4) 0.055(6) 0.040(5) 0.014(5) 0.011(4) 0.021(4)
C6 0.016(3) 0.032(4) 0.018(3) 0.001(5) 0.001(2) -0.007(6)
N1 0.022(3) 0.039(7) 0.022(3) 0.004(3) 0.004(3) 0.006(3)
C9 0.025(5) 0.092(10) 0.033(6) 0.002(6) 0.011(4) -0.017(6)
C7 0.028(4) 0.039(10) 0.022(4) 0.002(4) 0.007(3) 0.014(4)
C8 0.028(4) 0.032(9) 0.020(3) -0.009(4) -0.003(3) 0.001(4)
N2 0.019(3) 0.022(7) 0.021(3) 0.000(3) 0.001(2) 0.007(3)
C10 0.018(4) 0.049(7) 0.030(5) 0.000(5) -0.004(4) -0.007(4)
C11 0.017(3) 0.018(5) 0.026(4) -0.005(3) 0.007(3) -0.002(3)
N3 0.016(3) 0.026(5) 0.028(4) 0.001(3) 0.001(3) 0.000(3)
C14 0.029(5) 0.017(5) 0.036(5) 0.003(4) 0.003(4) 0.003(4)
C12 0.015(4) 0.031(6) 0.047(7) -0.001(4) 0.003(4) 0.003(4)
C13 0.012(4) 0.033(6) 0.052(6) -0.003(4) 0.008(4) -0.001(3)
N4 0.017(3) 0.035(5) 0.025(4) 0.001(3) 0.004(3) -0.003(3)
C15 0.033(4) 0.055(8) 0.038(5) 0.016(7) 0.016(4) -0.001(7)
B1 0.018(5) 0.051(8) 0.021(5) 0.004(5) 0.003(4) -0.004(5)
F1 0.035(3) 0.104(11) 0.069(5) 0.041(5) -0.001(3) -0.017(4)
F2 0.031(4) 0.088(6) 0.054(5) -0.005(4) 0.015(3) 0.003(4)
F3 0.050(5) 0.103(7) 0.041(4) 0.028(4) -0.012(3) -0.038(4)
F4 0.047(5) 0.080(7) 0.079(7) -0.037(5) 0.008(5) 0.007(5)

loop_
_atom_type_symbol
_atom_type_description
_atom_type_scat_dispersion_real
_atom_type_scat_dispersion_imag
_atom_type_scat_source
C C 0.0033 0.0016 'International Tables Vol C Tables 4.2.6.8 and 6.1.1.4'
H H 0.0000 0.0000 'International Tables Vol C Tables 4.2.6.8 and 6.1.1.4'
B B 0.0013 0.0007 'International Tables Vol C Tables 4.2.6.8 and 6.1.1.4'
N N 0.0061 0.0033 'International Tables Vol C Tables 4.2.6.8 and 6.1.1.4'
F F 0.0171 0.0103 'International Tables Vol C Tables 4.2.6.8 and 6.1.1.4'
Cl Cl 0.1484 0.1585 'International Tables Vol C Tables 4.2.6.8 and 6.1.1.4'
Ir Ir -1.4442 7.9887 'International Tables Vol C Tables 4.2.6.8 and 6.1.1.4'

loop_
_geom_angle_atom_site_label_1
_geom_angle_atom_site_label_2
_geom_angle_atom_site_label_3
_geom_angle
C6 Ir1 C11 89.1(4)
C6 Ir1 C4 89.2(6)
C11 Ir1 C4 135.9(5)
C6 Ir1 C5 100.9(5)
C11 Ir1 C5 167.2(4)
C4 Ir1 C5 37.7(5)
C6 Ir1 C3 114.3(6)
C11 Ir1 C3 105.8(4)
C4 Ir1 C3 37.7(5)
C5 Ir1 C3 62.9(4)
C6 Ir1 C1 136.5(5)
C11 Ir1 C1 134.3(4)
C4 Ir1 C1 60.9(4)
C5 Ir1 C1 36.3(4)
C3 Ir1 C1 61.0(4)
C6 Ir1 C2 149.7(6)
C11 Ir1 C2 106.2(4)
C4 Ir1 C2 61.6(5)
C5 Ir1 C2 61.3(4)
C3 Ir1 C2 36.9(4)
C1 Ir1 C2 35.8(4)
C6 Ir1 Cl1 94.1(5)
C11 Ir1 Cl1 85.2(3)
C4 Ir1 Cl1 138.8(4)
C5 Ir1 Cl1 101.8(4)
C3 Ir1 Cl1 149.3(3)
C1 Ir1 Cl1 90.6(3)
C2 Ir1 Cl1 112.8(3)
C5 C1 C2 110.2(10)
C5 C1 Ir1 69.9(6)
C2 C1 Ir1 72.4(5)
C5 C1 H1 124.9
C2 C1 H1 124.9
Ir1 C1 H1 124.4
C1 C2 C3 107.9(10)
C1 C2 Ir1 71.8(6)
C3 C2 Ir1 69.8(6)
C1 C2 H2 126.1
C3 C2 H2 126.1
Ir1 C2 H2 124.0
C4 C3 C2 106.3(10)
C4 C3 Ir1 69.2(7)
C2 C3 Ir1 73.3(6)
C4 C3 H3 126.9
C2 C3 H3 126.9
Ir1 C3 H3 122.3
C5 C4 C3 109.2(11)
C5 C4 Ir1 72.6(7)
C3 C4 Ir1 73.1(7)
C5 C4 H4 125.4
C3 C4 H4 125.4
Ir1 C4 H4 120.6
C1 C5 C4 106.4(10)
C1 C5 Ir1 73.9(6)
C4 C5 Ir1 69.7(7)
C1 C5 H5 126.8
C4 C5 H5 126.8
Ir1 C5 H5 121.5
N2 C6 N1 103.5(6)
N2 C6 Ir1 129.4(6)
N1 C6 Ir1 127.1(6)
C6 N1 C7 111.5(7)
C6 N1 C9 126.4(8)
C7 N1 C9 122.0(8)
N1 C9 H9A 109.5
N1 C9 H9B 109.5
H9A C9 H9B 109.5
N1 C9 H9C 109.5
H9A C9 H9C 109.5
H9B C9 H9C 109.5
C8 C7 N1 104.8(8)
C8 C7 H7 127.6
N1 C7 H7 127.6
C7 C8 N2 108.6(8)
C7 C8 H8 125.7
N2 C8 H8 125.7
C8 N2 C6 111.7(7)
C8 N2 C10 122.9(8)
C6 N2 C10 125.4(7)
N2 C10 H10A 109.5
N2 C10 H10B 109.5
H10A C10 H10B 109.5
N2 C10 H10C 109.5
H10A C10 H10C 109.5
H10B C10 H10C 109.5
N3 C11 N4 103.6(7)
N3 C11 Ir1 128.5(7)
N4 C11 Ir1 127.8(7)
C11 N3 C12 110.4(9)
C11 N3 C14 129.7(8)
C12 N3 C14 119.9(9)
N3 C14 H14A 109.5
N3 C14 H14B 109.5
H14A C14 H14B 109.5
N3 C14 H14C 109.5
H14A C14 H14C 109.5
H14B C14 H14C 109.5
C13 C12 N3 107.4(10)
C13 C12 H12 126.3
N3 C12 H12 126.3
C12 C13 N4 106.3(9)
C12 C13 H13 126.8
N4 C13 H13 126.8
C11 N4 C13 112.2(9)
C11 N4 C15 127.8(8)
C13 N4 C15 119.9(9)
N4 C15 H15A 109.5
N4 C15 H15B 109.5
H15A C15 H15B 109.5
N4 C15 H15C 109.5
H15A C15 H15C 109.5
H15B C15 H15C 109.5
F3 B1 F4 110.7(11)
F3 B1 F2 111.9(9)
F4 B1 F2 106.4(9)
F3 B1 F1 111.4(9)
F4 B1 F1 106.6(9)
F2 B1 F1 109.5(10)

loop_
_geom_bond_atom_site_label_1
_geom_bond_atom_site_label_2
_geom_bond_distance
Cl1 Ir1 2.395(3)
Ir1 C6 2.015(7)
Ir1 C11 2.065(9)
Ir1 C4 2.158(14)
Ir1 C5 2.196(10)
Ir1 C3 2.208(11)
Ir1 C1 2.247(9)
Ir1 C2 2.255(9)
C1 C5 1.384(16)
C1 C2 1.384(14)
C1 H1 0.9500
C2 C3 1.414(15)
C2 H2 0.9500
C3 C4 1.411(19)
C3 H3 0.9500
C4 C5 1.407(18)
C4 H4 0.9500
C5 H5 0.9500
C6 N2 1.365(10)
C6 N1 1.365(10)
N1 C7 1.404(11)
N1 C9 1.466(12)
C9 H9A 0.9800
C9 H9B 0.9800
C9 H9C 0.9800
C7 C8 1.354(14)
C7 H7 0.9500
C8 N2 1.354(11)
C8 H8 0.9500
N2 C10 1.466(12)
C10 H10A 0.9800
C10 H10B 0.9800
C10 H10C 0.9800
C11 N3 1.366(12)
C11 N4 1.369(11)
N3 C12 1.396(13)
N3 C14 1.462(13)
C14 H14A 0.9800
C14 H14B 0.9800
C14 H14C 0.9800
C12 C13 1.346(17)
C12 H12 0.9500
C13 N4 1.373(12)
C13 H13 0.9500
N4 C15 1.440(16)
C15 H15A 0.9800
C15 H15B 0.9800
C15 H15C 0.9800
B1 F3 1.343(13)
B1 F4 1.383(15)
B1 F2 1.386(13)
B1 F1 1.397(15)
